data_4087180
loop_
_publ_author_name
'Jia, Xiaofei'
'Zhang, Mengru'
'Li, Maohua'
'Pan, Fan'
'Ding, Kuiling'
'Jia, Li'
'Crandall, Laura A.'
'Engle, James T.'
'Ziegler, Christopher J.'

_publ_section_title
;
 Zwitterionic Nickel(II) Catalysts for CO--Ethylene Alternating
 Copolymerization
;
_journal_issue 6
_journal_name_full Organometallics
_journal_page_first 1122
_journal_paper_doi 10.1021/acs.organomet.6b00932
_journal_volume 36
_journal_year 2017
_chemical_formula_sum 'C50 H49 B F6 Ni P2'
_chemical_formula_weight 895.35
_space_group_crystal_system monoclinic
_space_group_IT_number 15
_space_group_name_Hall '-C 2yc'
_space_group_name_H-M_alt 'C 1 2/c 1'
_symmetry_space_group_name_Hall '-C 2yc'
_symmetry_space_group_name_H-M 'C 1 2/c 1'
_atom_sites_solution_hydrogens geom
_audit_creation_method SHELXL-2014/7
_cell_angle_alpha 90
_cell_angle_beta 128.176(2)
_cell_angle_gamma 90
_cell_formula_units_Z 8
_cell_length_a 31.6644(9)
_cell_length_b 17.4522(4)
_cell_length_c 19.9181(7)
_cell_measurement_reflns_used 9907
_cell_measurement_temperature 100(2)
_cell_measurement_theta_max 25.17
_cell_measurement_theta_min 2.25
_cell_volume 8652.8(5)
_computing_cell_refinement 'Bruker SAINT'
_computing_data_collection 'Bruker APEX2'
_computing_data_reduction 'Bruker SAINT'
_computing_molecular_graphics 'Bruker SHELXTL'
_computing_publication_material 'Bruker SHELXTL'
_computing_structure_refinement 'SHELXL-2014/7 (Sheldrick, 2014)'
_computing_structure_solution 'SHELXS-97 (Sheldrick, 2008)'
_diffrn_ambient_temperature 100(2)
_diffrn_measured_fraction_theta_full 0.997
_diffrn_measured_fraction_theta_max 0.987
_diffrn_measurement_device_type 'Bruker APEX-II CCD'
_diffrn_measurement_method '\f and \w scans'
_diffrn_radiation_type MoK\a
_diffrn_radiation_wavelength 0.71073
_diffrn_reflns_av_R_equivalents 0.0266
_diffrn_reflns_av_unetI/netI 0.0189
_diffrn_reflns_Laue_measured_fraction_full 0.997
_diffrn_reflns_Laue_measured_fraction_max 0.987
_diffrn_reflns_limit_h_max 37
_diffrn_reflns_limit_h_min -37
_diffrn_reflns_limit_k_max 20
_diffrn_reflns_limit_k_min -20
_diffrn_reflns_limit_l_max 23
_diffrn_reflns_limit_l_min -23
_diffrn_reflns_number 52416
_diffrn_reflns_point_group_measured_fraction_full 0.997
_diffrn_reflns_point_group_measured_fraction_max 0.987
_diffrn_reflns_theta_full 25.242
_diffrn_reflns_theta_max 25.374
_diffrn_reflns_theta_min 1.425
_exptl_absorpt_coefficient_mu 0.584
_exptl_absorpt_correction_T_max 0.7452
_exptl_absorpt_correction_T_min 0.6988
_exptl_absorpt_correction_type multi-scan
_exptl_absorpt_process_details SADABS
_exptl_crystal_colour yellow
_exptl_crystal_density_diffrn 1.375
_exptl_crystal_density_meas ?
_exptl_crystal_description block
_exptl_crystal_F_000 3728
_exptl_crystal_size_max 0.342
_exptl_crystal_size_mid 0.278
_exptl_crystal_size_min 0.251
_refine_diff_density_max 1.125
_refine_diff_density_min -0.526
_refine_diff_density_rms 0.090
_refine_ls_extinction_method none
_refine_ls_goodness_of_fit_ref 1.042
_refine_ls_hydrogen_treatment constr
_refine_ls_matrix_type full
_refine_ls_number_parameters 581
_refine_ls_number_reflns 7828
_refine_ls_number_restraints 1
_refine_ls_restrained_S_all 1.042
_refine_ls_R_factor_all 0.0734
_refine_ls_R_factor_gt 0.0632
_refine_ls_shift/su_max 0.001
_refine_ls_shift/su_mean 0.000
_refine_ls_structure_factor_coef Fsqd
_refine_ls_weighting_details 'w=1/[\s^2^(Fo^2^)+(0.1140P)^2^+25.2453P] where P=(Fo^2^+2Fc^2^)/3'
_refine_ls_weighting_scheme calc
_refine_ls_wR_factor_gt 0.1773
_refine_ls_wR_factor_ref 0.1892
_reflns_Friedel_coverage 0.000
_reflns_number_gt 6551
_reflns_number_total 7828
_reflns_threshold_expression 'I > 2\s(I)'
_cod_data_source_file om6b00932_si_002.cif
_cod_data_source_block 7
_cod_depositor_comments
;
The following automatic conversions were performed:

'_exptl_crystal_density_meas' value 'not measured' was changed to '?'
- the value is perceived as not measured.

Automatic conversion script
Id: cif_fix_values 4973 2017-02-22 13:04:09Z antanas 

 Adding full bibliography for 4087179--4087183.cif.
;
_cod_database_code 4087180
_shelx_shelxl_version_number 2014/7
_shelx_space_group_comment
; 
The symmetry employed for this shelxl refinement is uniquely defined 
by the following loop, which should always be used as a source of 
symmetry information in preference to the above space-group names. 
They are only intended as comments. 
;

loop_
_space_group_symop_operation_xyz
'x, y, z'
'-x, y, -z+1/2'
'x+1/2, y+1/2, z'
'-x+1/2, y+1/2, -z+1/2'
'-x, -y, -z'
'x, -y, z-1/2'
'-x+1/2, -y+1/2, -z'
'x+1/2, -y+1/2, z-1/2'

loop_
_atom_site_label
_atom_site_type_symbol
_atom_site_fract_x
_atom_site_fract_y
_atom_site_fract_z
_atom_site_U_iso_or_equiv
_atom_site_adp_type
_atom_site_occupancy
_atom_site_site_symmetry_order
_atom_site_calc_flag
_atom_site_refinement_flags_posn
_atom_site_refinement_flags_adp
_atom_site_refinement_flags_occupancy
_atom_site_disorder_assembly
_atom_site_disorder_group
B1 B 0.68862(14) 0.0839(2) 0.4226(2) 0.0284(7) Uani 1 1 d . . . . .
C1 C 0.4824(2) 0.2915(3) -0.0770(3) 0.0629(12) Uani 1 1 d . . . . .
H1 H 0.4700 0.2408 -0.0811 0.076 Uiso 1 1 calc R U . A 1
C2 C 0.5178(2) 0.3029(3) -0.0968(3) 0.0632(12) Uani 1 1 d . . . . .
H2 H 0.5150 0.2704 -0.1377 0.076 Uiso 1 1 calc R U . B 1
C3 C 0.55863(18) 0.3630(3) -0.0565(3) 0.0568(11) Uani 1 1 d . . . . .
H3 H 0.5929 0.3512 -0.0411 0.068 Uiso 1 1 calc R U . C 1
C4 C 0.5503(2) 0.4399(3) -0.0383(3) 0.0708(13) Uani 1 1 d . . . . .
H4A H 0.5825 0.4710 -0.0168 0.085 Uiso 1 1 calc R U . . .
H4B H 0.5472 0.4365 0.0081 0.085 Uiso 1 1 calc R U . . .
C5 C 0.4995(2) 0.4836(3) -0.1159(4) 0.0854(17) Uani 1 1 d . . . . .
H5A H 0.4955 0.5314 -0.0936 0.102 Uiso 1 1 calc R U . . .
H5B H 0.5072 0.4986 -0.1553 0.102 Uiso 1 1 calc R U . . .
C6 C 0.4465(2) 0.4431(4) -0.1673(4) 0.0802(16) Uani 1 1 d . . . . .
H6A H 0.4193 0.4798 -0.2106 0.096 Uiso 1 1 calc R U . . .
H6B H 0.4486 0.4013 -0.1987 0.096 Uiso 1 1 calc R U . . .
C7 C 0.4251(2) 0.4090(3) -0.1252(4) 0.0783(15) Uani 1 1 d . . . . .
H7A H 0.3913 0.3817 -0.1692 0.094 Uiso 1 1 calc R U . . .
H7B H 0.4160 0.4512 -0.1030 0.094 Uiso 1 1 calc R U . . .
C8 C 0.4633(2) 0.3522(3) -0.0505(3) 0.0657(12) Uani 1 1 d . . . . .
H8A H 0.4945 0.3807 -0.0018 0.079 Uiso 1 1 calc R U . . .
H8B H 0.4440 0.3288 -0.0313 0.079 Uiso 1 1 calc R U . . .
C9 C 0.54882(16) 0.1033(2) 0.0593(2) 0.0476(9) Uani 1 1 d . . . . .
H9 H 0.5459 0.0680 0.0958 0.057 Uiso 1 1 calc R U . . .
C10 C 0.5972(2) 0.0777(3) 0.0650(3) 0.0588(11) Uani 1 1 d . . . . .
H10A H 0.5919 0.0247 0.0449 0.088 Uiso 1 1 calc R U . . .
H10B H 0.6299 0.0808 0.1244 0.088 Uiso 1 1 calc R U . . .
H10C H 0.6009 0.1112 0.0294 0.088 Uiso 1 1 calc R U . . .
C11 C 0.4967(2) 0.0963(3) -0.0325(3) 0.0701(14) Uani 1 1 d . . . . .
H11A H 0.4991 0.1286 -0.0703 0.105 Uiso 1 1 calc R U . . .
H11B H 0.4663 0.1130 -0.0348 0.105 Uiso 1 1 calc R U . . .
H11C H 0.4915 0.0428 -0.0511 0.105 Uiso 1 1 calc R U . . .
C12 C 0.48944(17) 0.1428(3) 0.1392(3) 0.0704(15) Uani 1 1 d . . . . .
H12A H 0.5208 0.1273 0.1965 0.106 Uiso 1 1 calc R U . . .
H12B H 0.4787 0.1008 0.0990 0.106 Uiso 1 1 calc R U . . .
H12C H 0.4597 0.1553 0.1403 0.106 Uiso 1 1 calc R U . . .
C13 C 0.50379(15) 0.2141(3) 0.1107(3) 0.0494(10) Uani 1 1 d . . . . .
H13 H 0.4706 0.2275 0.0523 0.059 Uiso 1 1 calc R U . . .
C14 C 0.51666(19) 0.2834(3) 0.1659(3) 0.0670(13) Uani 1 1 d . . . . .
H14A H 0.4850 0.2977 0.1612 0.100 Uiso 1 1 calc R U . . .
H14B H 0.5269 0.3263 0.1469 0.100 Uiso 1 1 calc R U . . .
H14C H 0.5465 0.2712 0.2255 0.100 Uiso 1 1 calc R U . . .
C15 C 0.62136(13) 0.19758(18) 0.2069(2) 0.0305(7) Uani 1 1 d . . . . .
C16 C 0.63085(12) 0.14884(18) 0.2705(2) 0.0300(6) Uani 1 1 d . . . . .
H16 H 0.6019 0.1188 0.2585 0.036 Uiso 1 1 calc R U . . .
C17 C 0.68099(12) 0.14200(17) 0.35113(19) 0.0275(6) Uani 1 1 d . . . . .
C18 C 0.72131(12) 0.18923(18) 0.3636(2) 0.0307(7) Uani 1 1 d . . . . .
H18 H 0.7561 0.1874 0.4173 0.037 Uiso 1 1 calc R U . . .
C19 C 0.71318(13) 0.2378(2) 0.3025(2) 0.0337(7) Uani 1 1 d . . . . .
H19 H 0.7420 0.2684 0.3149 0.040 Uiso 1 1 calc R U . . .
C20 C 0.66309(13) 0.24268(19) 0.2225(2) 0.0317(7) Uani 1 1 d . . . . .
C21 C 0.69410(15) 0.26026(19) 0.1137(2) 0.0367(7) Uani 1 1 d . . . . .
C22 C 0.67293(18) 0.2181(2) 0.0398(3) 0.0504(10) Uani 1 1 d . . . . .
H22 H 0.6351 0.2125 -0.0016 0.061 Uiso 1 1 calc R U . . .
C23 C 0.70651(19) 0.1844(3) 0.0264(3) 0.0612(12) Uani 1 1 d . . . . .
H23 H 0.6916 0.1549 -0.0237 0.073 Uiso 1 1 calc R U . . .
C24 C 0.76098(19) 0.1928(3) 0.0844(3) 0.0577(11) Uani 1 1 d . . . . .
H24 H 0.7837 0.1690 0.0746 0.069 Uiso 1 1 calc R U . . .
C25 C 0.78284(16) 0.2358(2) 0.1572(3) 0.0465(9) Uani 1 1 d . . . . .
H25 H 0.8206 0.2426 0.1971 0.056 Uiso 1 1 calc R U . . .
C26 C 0.74958(15) 0.2691(2) 0.1719(2) 0.0409(8) Uani 1 1 d . . . . .
H26 H 0.7648 0.2982 0.2224 0.049 Uiso 1 1 calc R U . . .
C27 C 0.67682(13) 0.39410(19) 0.1783(2) 0.0334(7) Uani 1 1 d . . . . .
C28 C 0.69567(15) 0.4394(2) 0.1442(2) 0.0408(8) Uani 1 1 d . . . . .
H28 H 0.6955 0.4199 0.0994 0.049 Uiso 1 1 calc R U . . .
C29 C 0.71463(16) 0.5126(2) 0.1750(2) 0.0431(8) Uani 1 1 d . . . . .
H29 H 0.7270 0.5434 0.1509 0.052 Uiso 1 1 calc R U . . .
C30 C 0.71571(15) 0.5411(2) 0.2411(2) 0.0413(8) Uani 1 1 d . . . . .
H30 H 0.7293 0.5910 0.2631 0.050 Uiso 1 1 calc R U . . .
C31 C 0.69688(15) 0.4965(2) 0.2743(2) 0.0420(8) Uani 1 1 d . . . . .
H31 H 0.6974 0.5159 0.3193 0.050 Uiso 1 1 calc R U . . .
C32 C 0.67731(14) 0.4241(2) 0.2430(2) 0.0376(7) Uani 1 1 d . . . . .
H32 H 0.6640 0.3943 0.2662 0.045 Uiso 1 1 calc R U . . .
C33 C 0.67265(12) 0.12708(18) 0.47741(19) 0.0295(6) Uani 1 1 d . . . . .
C34 C 0.68083(13) 0.0900(2) 0.5470(2) 0.0343(7) Uani 1 1 d . . . . .
H34 H 0.6956 0.0398 0.5616 0.041 Uiso 1 1 calc R U . . .
C35 C 0.66811(13) 0.1241(2) 0.5949(2) 0.0402(8) Uani 1 1 d . . . . .
H35 H 0.6737 0.0973 0.6413 0.048 Uiso 0.5 1 calc R U P D 2
C36 C 0.64753(14) 0.1964(2) 0.5755(2) 0.0418(9) Uani 1 1 d . . . . .
C37 C 0.63978(14) 0.2354(2) 0.5094(2) 0.0422(8) Uani 1 1 d . . . . .
H37 H 0.6261 0.2862 0.4971 0.051 Uiso 0.5 1 calc R U P E 1
C38 C 0.65179(13) 0.20126(19) 0.4602(2) 0.0338(7) Uani 1 1 d . . . . .
H38 H 0.6457 0.2289 0.4138 0.041 Uiso 1 1 calc R U . . .
C39 C 0.65011(12) 0.00892(17) 0.37256(19) 0.0296(6) Uani 1 1 d . . . . .
C40 C 0.61286(13) -0.0187(2) 0.3826(2) 0.0362(7) Uani 1 1 d . . . . .
H40 H 0.6084 0.0072 0.4197 0.043 Uiso 1 1 calc R U . . .
C41 C 0.58235(16) -0.0835(2) 0.3389(2) 0.0478(9) Uani 1 1 d . . . . .
H41 H 0.5576 -0.1014 0.3473 0.057 Uiso 0.5 1 calc R U P F 2
C42 C 0.58710(17) -0.1215(2) 0.2851(2) 0.0499(10) Uani 1 1 d . . . . .
C43 C 0.62176(16) -0.0956(2) 0.2711(2) 0.0445(8) Uani 1 1 d . U . . .
H43 H 0.6244 -0.1213 0.2318 0.053 Uiso 0.5 1 calc R U P G 1
C44 C 0.65283(13) -0.03187(19) 0.3145(2) 0.0355(7) Uani 1 1 d . U . . .
H44 H 0.6771 -0.0148 0.3048 0.043 Uiso 1 1 calc R U . . .
C45 C 0.75206(12) 0.05854(19) 0.49154(19) 0.0304(7) Uani 1 1 d . . . . .
C46 C 0.77203(14) -0.0140(2) 0.4959(2) 0.0368(7) Uani 1 1 d . . . . .
H46 H 0.7478 -0.0533 0.4589 0.044 Uiso 1 1 calc R U . . .
C47 C 0.82658(16) -0.0300(2) 0.5532(2) 0.0481(9) Uani 1 1 d . . . . .
H47 H 0.8389 -0.0804 0.5556 0.058 Uiso 0.5 1 calc R U P H 1
C48 C 0.86258(14) 0.0249(3) 0.6057(2) 0.0484(10) Uani 1 1 d . . . . .
C49 C 0.84469(14) 0.0954(3) 0.6057(2) 0.0441(9) Uani 1 1 d . . . . .
H49 H 0.8696 0.1336 0.6438 0.053 Uiso 0.5 1 calc R U P I 2
C50 C 0.79036(13) 0.1121(2) 0.5504(2) 0.0355(7) Uani 1 1 d . . . . .
H50 H 0.7787 0.1615 0.5524 0.043 Uiso 1 1 calc R U . . .
F1 F 0.55777(12) -0.18618(16) 0.24467(17) 0.0735(8) Uani 1 1 d . . . . .
F2 F 0.54914(16) -0.1122(2) 0.3516(2) 0.0454(11) Uani 0.5 1 d . . P J 1
F3 F 0.63563(9) 0.23060(16) 0.62362(14) 0.0576(6) Uani 1 1 d . . . . .
F4 F 0.6744(2) 0.0909(4) 0.6593(3) 0.0716(15) Uani 0.5 1 d . . P K 1
F5 F 0.91595(9) 0.00898(18) 0.65866(15) 0.0694(8) Uani 1 1 d . . . . .
F6 F 0.88130(17) 0.1408(3) 0.6624(3) 0.0572(12) Uani 0.5 1 d . . P L 1
F7 F 0.6226(3) -0.1324(4) 0.2180(4) 0.0821(17) Uani 0.5 1 d . . P M 2
F8 F 0.61977(15) 0.3056(2) 0.4932(3) 0.0384(9) Uani 0.5 1 d . . P N 2
F9 F 0.84498(17) -0.0974(2) 0.5600(3) 0.0474(10) Uani 0.5 1 d . . P O 2
Ni1 Ni 0.56427(5) 0.28526(8) 0.02836(9) 0.0277(2) Uani 0.7 1 d . . P P 1
Ni2 Ni 0.5659(2) 0.3010(3) 0.0401(3) 0.106(2) Uani 0.3 1 d . . P P 2
P1 P 0.55724(3) 0.20162(5) 0.10017(5) 0.0347(2) Uani 1 1 d . . . . .
P2 P 0.64939(3) 0.29921(5) 0.13400(5) 0.0324(2) Uani 1 1 d . . . . .

loop_
_atom_site_aniso_label
_atom_site_aniso_U_11
_atom_site_aniso_U_22
_atom_site_aniso_U_33
_atom_site_aniso_U_23
_atom_site_aniso_U_13
_atom_site_aniso_U_12
B1 0.0246(17) 0.0350(18) 0.0229(16) 0.0009(14) 0.0133(14) 0.0004(14)
C1 0.063(3) 0.066(3) 0.066(3) 0.010(2) 0.043(3) -0.001(2)
C2 0.061(3) 0.071(3) 0.041(2) 0.007(2) 0.023(2) 0.001(2)
C3 0.054(2) 0.064(3) 0.055(2) 0.025(2) 0.035(2) 0.011(2)
C4 0.065(3) 0.068(3) 0.071(3) 0.011(2) 0.038(3) 0.001(2)
C5 0.082(4) 0.074(3) 0.098(4) 0.034(3) 0.055(4) 0.019(3)
C6 0.063(3) 0.103(4) 0.074(3) 0.033(3) 0.041(3) 0.021(3)
C7 0.063(3) 0.086(4) 0.071(3) 0.012(3) 0.033(3) 0.010(3)
C8 0.062(3) 0.073(3) 0.058(3) 0.001(2) 0.035(2) -0.008(2)
C9 0.046(2) 0.053(2) 0.0301(18) -0.0004(16) 0.0169(17) -0.0148(17)
C10 0.076(3) 0.053(2) 0.055(2) -0.009(2) 0.044(2) -0.008(2)
C11 0.071(3) 0.063(3) 0.034(2) 0.0011(19) 0.012(2) -0.024(2)
C12 0.036(2) 0.118(4) 0.063(3) 0.039(3) 0.034(2) 0.009(2)
C13 0.0257(18) 0.078(3) 0.039(2) 0.0168(19) 0.0177(17) 0.0091(17)
C14 0.049(3) 0.101(4) 0.051(3) 0.013(2) 0.032(2) 0.025(2)
C15 0.0255(16) 0.0362(16) 0.0242(15) 0.0017(12) 0.0126(14) 0.0004(12)
C16 0.0233(15) 0.0364(16) 0.0286(16) 0.0030(13) 0.0151(13) -0.0022(12)
C17 0.0255(15) 0.0322(15) 0.0263(15) 0.0006(12) 0.0168(13) 0.0008(12)
C18 0.0234(15) 0.0384(17) 0.0241(15) -0.0006(13) 0.0117(13) -0.0035(13)
C19 0.0254(16) 0.0430(18) 0.0276(16) 0.0010(14) 0.0138(14) -0.0087(13)
C20 0.0304(16) 0.0367(16) 0.0273(16) 0.0008(13) 0.0175(14) -0.0031(13)
C21 0.049(2) 0.0339(17) 0.0349(18) -0.0022(14) 0.0300(17) -0.0100(15)
C22 0.054(2) 0.061(2) 0.048(2) -0.0154(18) 0.037(2) -0.0190(19)
C23 0.066(3) 0.073(3) 0.065(3) -0.031(2) 0.050(3) -0.023(2)
C24 0.070(3) 0.056(2) 0.075(3) -0.018(2) 0.059(3) -0.013(2)
C25 0.049(2) 0.045(2) 0.054(2) -0.0037(17) 0.036(2) -0.0058(17)
C26 0.049(2) 0.0410(18) 0.0394(19) -0.0042(15) 0.0307(18) -0.0033(16)
C27 0.0337(17) 0.0367(17) 0.0309(16) 0.0047(13) 0.0205(14) -0.0004(13)
C28 0.051(2) 0.0397(18) 0.0426(19) 0.0003(15) 0.0346(18) -0.0047(16)
C29 0.052(2) 0.0376(18) 0.051(2) 0.0010(16) 0.0378(19) -0.0053(16)
C30 0.0420(19) 0.0375(18) 0.044(2) -0.0025(15) 0.0262(17) -0.0011(15)
C31 0.045(2) 0.049(2) 0.0354(18) -0.0006(15) 0.0267(17) 0.0040(16)
C32 0.0388(18) 0.0452(19) 0.0314(17) 0.0023(14) 0.0230(16) -0.0027(15)
C33 0.0203(14) 0.0398(17) 0.0255(15) -0.0033(13) 0.0128(13) -0.0057(12)
C34 0.0274(16) 0.0446(18) 0.0289(16) -0.0037(14) 0.0164(14) -0.0039(14)
C35 0.0296(17) 0.063(2) 0.0286(17) -0.0073(16) 0.0182(15) -0.0088(16)
C36 0.0252(17) 0.066(2) 0.0350(19) -0.0169(17) 0.0188(15) -0.0073(16)
C37 0.0276(17) 0.048(2) 0.047(2) -0.0123(17) 0.0213(16) -0.0037(15)
C38 0.0246(16) 0.0429(18) 0.0330(17) -0.0040(14) 0.0174(14) -0.0041(13)
C39 0.0265(15) 0.0330(16) 0.0240(15) 0.0052(12) 0.0130(13) 0.0004(12)
C40 0.0324(17) 0.0458(19) 0.0260(16) 0.0000(14) 0.0157(14) -0.0083(14)
C41 0.046(2) 0.056(2) 0.0334(18) -0.0010(17) 0.0205(17) -0.0199(18)
C42 0.055(2) 0.045(2) 0.0333(19) -0.0077(16) 0.0191(18) -0.0206(18)
C43 0.052(2) 0.0415(19) 0.0294(17) -0.0047(15) 0.0200(17) -0.0014(16)
C44 0.0366(18) 0.0378(17) 0.0295(16) 0.0017(13) 0.0192(15) -0.0004(14)
C45 0.0276(16) 0.0441(18) 0.0239(15) 0.0067(13) 0.0180(13) 0.0027(13)
C46 0.0352(18) 0.0478(19) 0.0294(16) 0.0065(14) 0.0210(15) 0.0046(15)
C47 0.043(2) 0.068(3) 0.042(2) 0.0188(19) 0.0308(18) 0.0201(19)
C48 0.0263(18) 0.087(3) 0.0295(18) 0.0146(19) 0.0160(16) 0.0088(19)
C49 0.0281(17) 0.075(3) 0.0276(17) 0.0048(17) 0.0165(15) -0.0027(17)
C50 0.0285(16) 0.051(2) 0.0255(16) 0.0038(14) 0.0161(14) -0.0011(14)
F1 0.091(2) 0.0644(15) 0.0560(15) -0.0243(13) 0.0409(15) -0.0436(15)
F2 0.046(2) 0.067(3) 0.033(2) -0.0182(18) 0.0286(19) -0.041(2)
F3 0.0445(13) 0.0870(17) 0.0464(13) -0.0179(12) 0.0307(11) 0.0035(12)
F4 0.074(3) 0.101(4) 0.053(3) -0.001(3) 0.045(3) 0.001(3)
F5 0.0294(12) 0.121(2) 0.0468(13) 0.0204(14) 0.0181(11) 0.0205(13)
F6 0.035(2) 0.082(3) 0.037(2) -0.001(2) 0.014(2) -0.012(2)
F7 0.101(5) 0.078(4) 0.064(3) -0.013(3) 0.049(3) 0.002(3)
F8 0.033(2) 0.039(2) 0.049(2) -0.0028(17) 0.0276(19) 0.0081(16)
F9 0.047(2) 0.053(2) 0.050(2) 0.017(2) 0.034(2) 0.029(2)
Ni1 0.0205(4) 0.0399(5) 0.0216(4) 0.0060(3) 0.0124(4) 0.0009(3)
Ni2 0.071(2) 0.100(3) 0.062(3) 0.048(2) -0.0016(17) -0.030(2)
P1 0.0238(4) 0.0469(5) 0.0251(4) 0.0059(3) 0.0110(4) -0.0037(3)
P2 0.0319(5) 0.0382(5) 0.0249(4) 0.0024(3) 0.0163(4) -0.0056(3)

loop_
_atom_type_symbol
_atom_type_description
_atom_type_scat_dispersion_real
_atom_type_scat_dispersion_imag
_atom_type_scat_source
C C 0.0033 0.0016 'International Tables Vol C Tables 4.2.6.8 and 6.1.1.4'
H H 0.0000 0.0000 'International Tables Vol C Tables 4.2.6.8 and 6.1.1.4'
B B 0.0013 0.0007 'International Tables Vol C Tables 4.2.6.8 and 6.1.1.4'
F F 0.0171 0.0103 'International Tables Vol C Tables 4.2.6.8 and 6.1.1.4'
P P 0.1023 0.0942 'International Tables Vol C Tables 4.2.6.8 and 6.1.1.4'
Ni Ni 0.3393 1.1124 'International Tables Vol C Tables 4.2.6.8 and 6.1.1.4'

loop_
_geom_angle_atom_site_label_1
_geom_angle_atom_site_label_2
_geom_angle_atom_site_label_3
_geom_angle
C17 B1 C39 108.1(2)
C17 B1 C33 110.6(3)
C39 B1 C33 110.6(2)
C17 B1 C45 109.9(2)
C39 B1 C45 111.0(3)
C33 B1 C45 106.7(2)
C2 C1 C8 124.8(4)
C2 C1 Ni1 65.4(3)
C8 C1 Ni1 101.9(3)
C2 C1 Ni2 69.2(3)
C8 C1 Ni2 93.2(4)
C1 C2 C3 122.2(5)
C1 C2 Ni1 74.2(3)
C3 C2 Ni1 72.8(2)
C1 C2 Ni2 72.9(3)
C3 C2 Ni2 67.8(3)
C4 C3 C2 124.3(4)
C4 C3 Ni1 109.6(3)
C2 C3 Ni1 65.3(2)
C4 C3 Ni2 100.5(4)
C2 C3 Ni2 72.0(3)
C3 C4 C5 115.7(5)
C6 C5 C4 118.4(5)
C7 C6 C5 120.8(5)
C6 C7 C8 115.9(5)
C1 C8 C7 111.4(4)
C10 C9 C11 110.8(4)
C10 C9 P1 111.9(3)
C11 C9 P1 110.9(3)
C14 C13 C12 112.6(4)
C14 C13 P1 108.9(3)
C12 C13 P1 116.4(3)
C16 C15 C20 119.8(3)
C16 C15 P1 122.9(2)
C20 C15 P1 117.2(2)
C15 C16 C17 123.2(3)
C16 C17 C18 114.5(3)
C16 C17 B1 120.2(3)
C18 C17 B1 125.4(3)
C19 C18 C17 123.6(3)
C18 C19 C20 120.7(3)
C19 C20 C15 118.2(3)
C19 C20 P2 124.2(2)
C15 C20 P2 117.5(2)
C26 C21 C22 118.3(3)
C26 C21 P2 121.8(3)
C22 C21 P2 119.9(3)
C23 C22 C21 120.4(4)
C24 C23 C22 120.8(4)
C23 C24 C25 119.8(4)
C24 C25 C26 119.9(4)
C25 C26 C21 120.8(3)
C32 C27 C28 118.6(3)
C32 C27 P2 121.5(2)
C28 C27 P2 119.8(3)
C29 C28 C27 120.4(3)
C28 C29 C30 120.2(3)
C31 C30 C29 119.3(3)
C30 C31 C32 120.7(3)
C31 C32 C27 120.8(3)
C38 C33 C34 116.2(3)
C38 C33 B1 123.7(3)
C34 C33 B1 120.0(3)
C35 C34 C33 122.1(3)
C36 C35 C34 119.7(3)
C35 C36 C37 120.4(3)
C35 C36 F3 119.8(3)
C37 C36 F3 119.7(4)
C36 C37 C38 120.3(3)
C37 C38 C33 121.3(3)
C40 C39 C44 115.4(3)
C40 C39 B1 124.4(3)
C44 C39 B1 120.2(3)
C41 C40 C39 120.9(3)
F2 C41 C42 117.3(4)
F2 C41 C40 121.1(4)
C42 C41 C40 121.5(4)
C41 C42 F1 120.5(4)
C41 C42 C43 120.0(3)
F1 C42 C43 119.5(4)
C42 C43 C44 119.3(3)
C43 C44 C39 122.8(3)
C46 C45 C50 115.4(3)
C46 C45 B1 124.7(3)
C50 C45 B1 119.9(3)
C47 C46 C45 121.4(4)
C48 C47 C46 121.1(4)
C49 C48 C47 119.4(3)
C49 C48 F5 120.4(4)
C47 C48 F5 120.2(4)
C48 C49 C50 120.4(4)
C49 C50 C45 122.2(3)
C2 Ni1 C3 41.91(19)
C2 Ni1 C1 40.4(2)
C3 Ni1 C1 73.88(18)
C2 Ni1 P1 129.82(16)
C3 Ni1 P1 171.17(15)
C1 Ni1 P1 97.38(14)
C2 Ni1 P2 135.21(16)
C3 Ni1 P2 98.34(14)
C1 Ni1 P2 170.40(15)
P1 Ni1 P2 90.48(6)
P2 Ni2 C3 100.9(3)
P2 Ni2 C2 130.3(3)
C3 Ni2 C2 40.2(2)
P2 Ni2 C1 166.8(3)
C3 Ni2 C1 71.8(2)
C2 Ni2 C1 38.0(2)
P2 Ni2 P1 90.87(19)
C3 Ni2 P1 157.0(3)
C2 Ni2 P1 118.0(3)
C1 Ni2 P1 92.6(2)
C15 P1 C13 108.18(17)
C15 P1 C9 103.42(16)
C13 P1 C9 105.55(19)
C15 P1 Ni1 107.70(11)
C13 P1 Ni1 118.38(13)
C9 P1 Ni1 112.54(13)
C15 P1 Ni2 103.88(17)
C13 P1 Ni2 113.4(2)
C9 P1 Ni2 121.4(2)
C20 P2 C27 105.39(15)
C20 P2 C21 105.01(15)
C27 P2 C21 104.05(15)
C20 P2 Ni2 106.65(18)
C27 P2 Ni2 112.30(19)
C21 P2 Ni2 122.1(2)
C20 P2 Ni1 106.65(11)
C27 P2 Ni1 120.26(12)
C21 P2 Ni1 114.22(12)

loop_
_geom_bond_atom_site_label_1
_geom_bond_atom_site_label_2
_geom_bond_distance
B1 C17 1.640(4)
B1 C39 1.640(5)
B1 C33 1.643(4)
B1 C45 1.645(4)
C1 C2 1.415(7)
C1 C8 1.470(7)
C1 Ni1 2.100(5)
C1 Ni2 2.199(7)
C2 C3 1.460(7)
C2 Ni1 1.985(5)
C2 Ni2 2.151(7)
C3 C4 1.457(7)
C3 Ni1 2.087(4)
C3 Ni2 2.093(6)
C4 C5 1.575(7)
C5 C6 1.496(8)
C6 C7 1.488(8)
C7 C8 1.560(7)
C9 C10 1.531(6)
C9 C11 1.533(5)
C9 P1 1.847(4)
C12 C13 1.548(6)
C13 C14 1.511(7)
C13 P1 1.842(4)
C15 C16 1.395(4)
C15 C20 1.398(4)
C15 P1 1.820(3)
C16 C17 1.401(4)
C17 C18 1.407(4)
C18 C19 1.370(5)
C19 C20 1.392(5)
C20 P2 1.824(3)
C21 C26 1.392(5)
C21 C22 1.392(5)
C21 P2 1.827(4)
C22 C23 1.378(6)
C23 C24 1.367(7)
C24 C25 1.381(6)
C25 C26 1.383(5)
C27 C32 1.382(5)
C27 C28 1.396(5)
C27 P2 1.824(3)
C28 C29 1.383(5)
C29 C30 1.388(5)
C30 C31 1.374(5)
C31 C32 1.375(5)
C33 C38 1.396(5)
C33 C34 1.400(5)
C34 C35 1.381(5)
C35 C36 1.361(6)
C36 C37 1.363(6)
C36 F3 1.365(4)
C37 C38 1.387(5)
C39 C40 1.398(4)
C39 C44 1.405(5)
C40 C41 1.389(5)
C41 F2 1.323(5)
C41 C42 1.346(6)
C42 F1 1.364(4)
C42 C43 1.366(6)
C43 C44 1.379(5)
C45 C46 1.394(5)
C45 C50 1.400(5)
C46 C47 1.388(5)
C47 C48 1.357(6)
C48 C49 1.353(6)
C48 F5 1.357(4)
C49 C50 1.384(5)
Ni1 P1 2.1494(16)
Ni1 P2 2.1774(16)
Ni2 P2 2.092(5)
Ni2 P1 2.218(5)
